data_4128932
loop_
_publ_author_name
'Chalkley, Matthew J.'
'Oyala, Paul H.'
'Peters, Jonas C.'

_publ_section_title
;
 Cp* Noninnocence Leads to a Remarkably Weak C-H Bond via Metallocene
 Protonation.
;
_journal_issue 11
_journal_name_full 'Journal of the American Chemical Society'
_journal_page_first 4721
_journal_page_last 4729
_journal_paper_doi 10.1021/jacs.9b00193
_journal_volume 141
_journal_year 2019
_chemical_formula_moiety 'C21 H33 Co'
_chemical_formula_sum 'C21 H33 Co'
_chemical_formula_weight 344.40
_space_group_crystal_system monoclinic
_space_group_IT_number 14
_space_group_name_Hall '-P 2ybc'
_space_group_name_H-M_alt 'P 1 21/c 1'
_atom_sites_solution_hydrogens geom
_audit_creation_date 2018-02-15
_audit_creation_method
;
Olex2 1.2
(compiled 2017.08.10 svn.r3458 for OlexSys, GUI svn.r5381)
;
_cell_angle_alpha 90
_cell_angle_beta 92.956(2)
_cell_angle_gamma 90
_cell_formula_units_Z 4
_cell_length_a 12.8973(5)
_cell_length_b 9.6767(4)
_cell_length_c 15.1146(6)
_cell_measurement_reflns_used 9426
_cell_measurement_temperature 100(2)
_cell_measurement_theta_max 35.68
_cell_measurement_theta_min 2.50
_cell_volume 1883.84(13)
_computing_cell_refinement 'SAINT V8.38A (?, 2016)'
_computing_data_reduction 'SAINT V8.38A (?, 2016)'
_computing_molecular_graphics 'Olex2 (Dolomanov et al., 2009)'
_computing_publication_material 'Olex2 (Dolomanov et al., 2009)'
_computing_structure_refinement 'ShelXL (Sheldrick, 2015)'
_computing_structure_solution 'SHELXT 2014/5 (Sheldrick, 2014)'
_diffrn_ambient_temperature 100.0
_diffrn_measured_fraction_theta_full 0.999
_diffrn_measured_fraction_theta_max 0.998
_diffrn_measurement_device_type 'Bruker APEX-II CCD'
_diffrn_measurement_method '\f and \w scans'
_diffrn_radiation_type MoK\a
_diffrn_radiation_wavelength 0.71073
_diffrn_reflns_av_R_equivalents 0.0897
_diffrn_reflns_av_unetI/netI 0.0434
_diffrn_reflns_Laue_measured_fraction_full 0.999
_diffrn_reflns_Laue_measured_fraction_max 0.998
_diffrn_reflns_limit_h_max 21
_diffrn_reflns_limit_h_min -21
_diffrn_reflns_limit_k_max 15
_diffrn_reflns_limit_k_min -15
_diffrn_reflns_limit_l_max 24
_diffrn_reflns_limit_l_min -24
_diffrn_reflns_number 114061
_diffrn_reflns_point_group_measured_fraction_full 0.999
_diffrn_reflns_point_group_measured_fraction_max 0.998
_diffrn_reflns_theta_full 25.242
_diffrn_reflns_theta_max 35.726
_diffrn_reflns_theta_min 2.500
_diffrn_standards_number 0
_exptl_absorpt_coefficient_mu 0.907
_exptl_absorpt_correction_T_max 1.0000
_exptl_absorpt_correction_T_min 0.8896
_exptl_absorpt_correction_type multi-scan
_exptl_absorpt_process_details
;
SADABS-2016/2 (Bruker,2016/2) was used for absorption correction.
wR2(int) was 0.0923 before and 0.0543 after correction.
The Ratio of minimum to maximum transmission is 0.8896.
The \l/2 correction factor is Not present.
;
_exptl_crystal_density_diffrn 1.214
_exptl_crystal_description block
_exptl_crystal_F_000 744
_refine_diff_density_max 1.070
_refine_diff_density_min -0.584
_refine_diff_density_rms 0.089
_refine_ls_extinction_method none
_refine_ls_goodness_of_fit_ref 1.045
_refine_ls_hydrogen_treatment constr
_refine_ls_matrix_type full
_refine_ls_number_parameters 210
_refine_ls_number_reflns 8739
_refine_ls_number_restraints 0
_refine_ls_restrained_S_all 1.045
_refine_ls_R_factor_all 0.0716
_refine_ls_R_factor_gt 0.0471
_refine_ls_shift/su_max 0.003
_refine_ls_shift/su_mean 0.000
_refine_ls_structure_factor_coef Fsqd
_refine_ls_weighting_details 'w=1/[\s^2^(Fo^2^)+(0.0366P)^2^+1.5515P] where P=(Fo^2^+2Fc^2^)/3'
_refine_ls_weighting_scheme calc
_refine_ls_wR_factor_gt 0.0945
_refine_ls_wR_factor_ref 0.1037
_reflns_Friedel_coverage 0.000
_reflns_number_gt 6765
_reflns_number_total 8739
_reflns_threshold_expression 'I > 2\s(I)'
_cod_data_source_file ja9b00193_si_002.cif
_cod_data_source_block mjc
_cod_database_code 4128932
_shelx_shelxl_version_number 2016/4
_shelx_space_group_comment
;
The symmetry employed for this shelxl refinement is uniquely defined
by the following loop, which should always be used as a source of
symmetry information in preference to the above space-group names.
They are only intended as comments.
;
_olex2_refinement_description
;
1. Fixed Uiso
 At 1.5 times of:
  All C(H,H,H) groups
2.a Idealised Me refined as rotating group:
 C00A(H00A,H00B,H00C), C00D(H00D,H00E,H00F), C00E(H00G,H00H,H00I), C00F(H00J,
 H00K,H00L), C00G(H00M,H00N,H00O), C00H(H00P,H00Q,H00R), C00I(H00S,H00T,H00U),
 C00J(H00V,H00W,H00X), C00K(H00Y,H,HA), C00L(H00Z,HB,HC), C00M(H00,HD,HE)
;
_olex2_submission_special_instructions 'No special instructions were received'

loop_
_space_group_symop_operation_xyz
'x, y, z'
'-x, y+1/2, -z+1/2'
'-x, -y, -z'
'x, -y-1/2, z-1/2'

loop_
_atom_site_label
_atom_site_type_symbol
_atom_site_fract_x
_atom_site_fract_y
_atom_site_fract_z
_atom_site_U_iso_or_equiv
_atom_site_adp_type
_atom_site_occupancy
_atom_site_site_symmetry_order
_atom_site_calc_flag
_atom_site_refinement_flags_posn
Co01 Co 0.27115(2) 0.48831(2) 0.72225(2) 0.01141(5) Uani 1 1 d .
C002 C 0.37625(12) 0.39992(15) 0.81606(9) 0.0165(2) Uani 1 1 d .
C003 C 0.11923(11) 0.52507(15) 0.68593(9) 0.0154(2) Uani 1 1 d .
C004 C 0.38396(11) 0.37261(15) 0.66380(9) 0.0148(2) Uani 1 1 d .
C005 C 0.15219(11) 0.58922(15) 0.76828(9) 0.0153(2) Uani 1 1 d .
C006 C 0.29933(11) 0.30201(14) 0.78735(9) 0.0149(2) Uani 1 1 d .
C007 C 0.23469(12) 0.68215(14) 0.74891(9) 0.0159(2) Uani 1 1 d .
C008 C 0.42734(10) 0.44598(15) 0.73984(10) 0.0158(2) Uani 1 1 d .
C009 C 0.30473(11) 0.28464(14) 0.69304(9) 0.0147(2) Uani 1 1 d .
C00A C 0.16400(12) 0.54231(18) 0.52369(9) 0.0208(3) Uani 1 1 d .
H00A H 0.213789 0.466961 0.534603 0.031 Uiso 1 1 calc GR
H00B H 0.190552 0.606056 0.479838 0.031 Uiso 1 1 calc GR
H00C H 0.097364 0.504149 0.501189 0.031 Uiso 1 1 calc GR
C00B C 0.24922(12) 0.67124(16) 0.65554(10) 0.0186(3) Uani 1 1 d .
C00C C 0.14884(12) 0.61995(17) 0.61014(9) 0.0196(3) Uani 1 1 d .
C00D C 0.03340(12) 0.42087(18) 0.67583(10) 0.0216(3) Uani 1 1 d .
H00D H 0.041594 0.366767 0.621827 0.032 Uiso 1 1 calc GR
H00E H -0.033654 0.468695 0.671810 0.032 Uiso 1 1 calc GR
H00F H 0.036165 0.359045 0.727251 0.032 Uiso 1 1 calc GR
C00E C 0.32690(13) 0.75251(16) 0.60721(11) 0.0222(3) Uani 1 1 d .
H00G H 0.386797 0.773651 0.647474 0.033 Uiso 1 1 calc GR
H00H H 0.295108 0.838836 0.585439 0.033 Uiso 1 1 calc GR
H00I H 0.349777 0.698350 0.557012 0.033 Uiso 1 1 calc GR
C00F C 0.29231(14) 0.77438(16) 0.81387(11) 0.0236(3) Uani 1 1 d .
H00J H 0.292186 0.733268 0.873115 0.035 Uiso 1 1 calc GR
H00K H 0.258452 0.865016 0.814450 0.035 Uiso 1 1 calc GR
H00L H 0.364057 0.785291 0.796590 0.035 Uiso 1 1 calc GR
C00G C 0.42306(14) 0.37959(19) 0.57225(10) 0.0252(3) Uani 1 1 d .
H00M H 0.369969 0.343375 0.529672 0.038 Uiso 1 1 calc GR
H00N H 0.486397 0.324117 0.569649 0.038 Uiso 1 1 calc GR
H00O H 0.438374 0.475848 0.557571 0.038 Uiso 1 1 calc GR
C00H C 0.10801(13) 0.56645(18) 0.85702(10) 0.0214(3) Uani 1 1 d .
H00P H 0.082132 0.471502 0.860616 0.032 Uiso 1 1 calc GR
H00Q H 0.050786 0.631314 0.864590 0.032 Uiso 1 1 calc GR
H00R H 0.162249 0.581671 0.903822 0.032 Uiso 1 1 calc GR
C00I C 0.22982(14) 0.22227(17) 0.84548(11) 0.0245(3) Uani 1 1 d .
H00S H 0.215295 0.277843 0.897614 0.037 Uiso 1 1 calc GR
H00T H 0.264240 0.136180 0.864481 0.037 Uiso 1 1 calc GR
H00U H 0.164530 0.200719 0.812308 0.037 Uiso 1 1 calc GR
C00J C 0.40134(16) 0.44576(19) 0.90952(11) 0.0279(3) Uani 1 1 d .
H00V H 0.428145 0.540520 0.909358 0.042 Uiso 1 1 calc GR
H00W H 0.453906 0.384211 0.937215 0.042 Uiso 1 1 calc GR
H00X H 0.338345 0.442514 0.943057 0.042 Uiso 1 1 calc GR
C00K C 0.24196(14) 0.18309(17) 0.63764(11) 0.0246(3) Uani 1 1 d .
H00Y H 0.174989 0.167935 0.663897 0.037 Uiso 1 1 calc GR
H H 0.279612 0.095304 0.635343 0.037 Uiso 1 1 calc GR
HA H 0.230289 0.219717 0.577501 0.037 Uiso 1 1 calc GR
C00L C 0.06993(14) 0.7396(2) 0.59251(11) 0.0286(4) Uani 1 1 d .
H00Z H 0.002787 0.701208 0.571461 0.043 Uiso 1 1 calc GR
HB H 0.095755 0.801773 0.547467 0.043 Uiso 1 1 calc GR
HC H 0.061513 0.791064 0.647508 0.043 Uiso 1 1 calc GR
C00M C 0.51467(12) 0.54821(18) 0.73978(14) 0.0273(3) Uani 1 1 d .
H00 H 0.520731 0.584581 0.679755 0.041 Uiso 1 1 calc GR
HD H 0.579689 0.502512 0.759328 0.041 Uiso 1 1 calc GR
HE H 0.500688 0.624351 0.780217 0.041 Uiso 1 1 calc GR

loop_
_atom_site_aniso_label
_atom_site_aniso_U_11
_atom_site_aniso_U_22
_atom_site_aniso_U_33
_atom_site_aniso_U_23
_atom_site_aniso_U_13
_atom_site_aniso_U_12
Co01 0.01238(8) 0.01165(8) 0.01027(7) 0.00022(6) 0.00111(5) 0.00109(7)
C002 0.0191(6) 0.0158(6) 0.0140(5) -0.0007(4) -0.0038(5) 0.0014(5)
C003 0.0122(5) 0.0197(6) 0.0142(5) 0.0023(5) 0.0010(4) 0.0024(5)
C004 0.0143(6) 0.0154(6) 0.0149(5) -0.0001(4) 0.0030(4) 0.0021(5)
C005 0.0172(6) 0.0168(6) 0.0123(5) 0.0012(4) 0.0038(4) 0.0031(5)
C006 0.0165(6) 0.0139(5) 0.0142(5) 0.0015(4) -0.0005(4) 0.0010(5)
C007 0.0193(6) 0.0134(5) 0.0153(5) -0.0009(4) 0.0030(5) 0.0014(5)
C008 0.0099(5) 0.0137(5) 0.0235(6) -0.0004(5) -0.0019(5) -0.0003(4)
C009 0.0148(6) 0.0137(5) 0.0155(5) -0.0021(4) -0.0011(4) 0.0012(4)
C00A 0.0213(7) 0.0285(8) 0.0125(5) 0.0004(5) 0.0006(5) 0.0010(6)
C00B 0.0214(7) 0.0183(6) 0.0165(6) 0.0001(5) 0.0046(5) -0.0018(5)
C00C 0.0195(7) 0.0255(7) 0.0142(6) 0.0018(5) 0.0027(5) 0.0011(5)
C00D 0.0153(6) 0.0289(8) 0.0204(6) 0.0029(6) -0.0005(5) -0.0038(6)
C00E 0.0266(8) 0.0181(6) 0.0224(7) 0.0038(5) 0.0066(6) -0.0031(6)
C00F 0.0321(8) 0.0170(6) 0.0219(7) -0.0066(5) 0.0031(6) -0.0011(6)
C00G 0.0265(8) 0.0303(8) 0.0198(7) 0.0023(6) 0.0099(6) 0.0079(6)
C00H 0.0228(7) 0.0264(7) 0.0156(6) 0.0015(5) 0.0074(5) 0.0041(6)
C00I 0.0264(8) 0.0222(7) 0.0254(7) 0.0081(6) 0.0062(6) -0.0003(6)
C00J 0.0375(10) 0.0272(8) 0.0178(7) -0.0048(6) -0.0104(6) 0.0043(7)
C00K 0.0267(8) 0.0189(7) 0.0272(8) -0.0074(6) -0.0064(6) -0.0014(6)
C00L 0.0284(8) 0.0329(9) 0.0251(7) 0.0083(7) 0.0057(6) 0.0122(7)
C00M 0.0149(7) 0.0191(7) 0.0476(10) -0.0006(7) -0.0005(6) -0.0026(5)

loop_
_atom_type_symbol
_atom_type_description
_atom_type_scat_dispersion_real
_atom_type_scat_dispersion_imag
_atom_type_scat_source
C C 0.0033 0.0016 'International Tables Vol C Tables 4.2.6.8 and 6.1.1.4'
H H 0.0000 0.0000 'International Tables Vol C Tables 4.2.6.8 and 6.1.1.4'
Co Co 0.3494 0.9721 'International Tables Vol C Tables 4.2.6.8 and 6.1.1.4'

loop_
_geom_angle_atom_site_label_1
_geom_angle_atom_site_label_2
_geom_angle_atom_site_label_3
_geom_angle
C003 Co01 C002 146.47(6)
C003 Co01 C004 131.79(6)
C003 Co01 C006 114.92(6)
C003 Co01 C008 171.73(6)
C003 Co01 C009 108.50(6)
C003 Co01 C00B 67.08(6)
C004 Co01 C002 67.86(6)
C004 Co01 C006 67.85(5)
C004 Co01 C009 40.06(6)
C005 Co01 C002 116.81(6)
C005 Co01 C003 41.87(6)
C005 Co01 C004 173.56(6)
C005 Co01 C006 112.48(6)
C005 Co01 C007 42.54(6)
C005 Co01 C008 145.61(6)
C005 Co01 C009 136.09(6)
C005 Co01 C00B 69.90(6)
C006 Co01 C002 39.91(6)
C007 Co01 C002 113.68(6)
C007 Co01 C003 69.79(6)
C007 Co01 C004 141.15(6)
C007 Co01 C006 139.77(6)
C007 Co01 C008 113.77(6)
C007 Co01 C009 178.29(6)
C007 Co01 C00B 41.74(6)
C008 Co01 C002 40.21(6)
C008 Co01 C004 40.80(6)
C008 Co01 C006 67.67(6)
C008 Co01 C009 67.93(6)
C009 Co01 C002 67.68(6)
C009 Co01 C006 40.65(5)
C00B Co01 C002 138.97(6)
C00B Co01 C004 109.84(6)
C00B Co01 C006 177.58(6)
C00B Co01 C008 110.15(6)
C00B Co01 C009 137.93(6)
C006 C002 Co01 69.43(8)
C006 C002 C008 107.78(12)
C006 C002 C00J 126.66(14)
C008 C002 Co01 68.63(8)
C008 C002 C00J 125.56(14)
C00J C002 Co01 128.15(11)
C005 C003 Co01 66.70(8)
C005 C003 C00C 108.37(12)
C005 C003 C00D 124.28(12)
C00C C003 Co01 91.88(9)
C00D C003 Co01 127.19(11)
C00D C003 C00C 122.56(13)
C008 C004 Co01 69.22(8)
C008 C004 C00G 125.42(14)
C009 C004 Co01 70.00(8)
C009 C004 C008 107.69(11)
C009 C004 C00G 126.67(14)
C00G C004 Co01 130.34(11)
C003 C005 Co01 71.43(8)
C003 C005 C00H 127.05(13)
C007 C005 Co01 68.92(8)
C007 C005 C003 106.48(11)
C007 C005 C00H 126.46(13)
C00H C005 Co01 125.45(11)
C002 C006 Co01 70.66(8)
C002 C006 C009 108.11(12)
C002 C006 C00I 126.28(13)
C009 C006 Co01 69.43(8)
C009 C006 C00I 125.46(13)
C00I C006 Co01 128.93(11)
C005 C007 Co01 68.55(8)
C005 C007 C00B 106.86(12)
C005 C007 C00F 126.06(13)
C00B C007 Co01 71.72(8)
C00B C007 C00F 127.07(13)
C00F C007 Co01 125.70(11)
C002 C008 Co01 71.17(8)
C002 C008 C004 108.29(12)
C002 C008 C00M 125.77(14)
C004 C008 Co01 69.98(8)
C004 C008 C00M 125.89(14)
C00M C008 Co01 126.77(11)
C004 C009 Co01 69.94(8)
C004 C009 C006 108.11(12)
C004 C009 C00K 126.57(13)
C006 C009 Co01 69.92(8)
C006 C009 C00K 125.19(13)
C00K C009 Co01 129.02(11)
H00A C00A H00B 109.5
H00A C00A H00C 109.5
H00B C00A H00C 109.5
C00C C00A H00A 109.5
C00C C00A H00B 109.5
C00C C00A H00C 109.5
C007 C00B Co01 66.54(8)
C007 C00B C00C 108.46(12)
C007 C00B C00E 124.49(14)
C00C C00B Co01 91.88(9)
C00E C00B Co01 128.04(11)
C00E C00B C00C 121.96(13)
C003 C00C C00L 112.83(12)
C00A C00C C003 113.11(13)
C00A C00C C00L 109.31(13)
C00B C00C C003 95.61(11)
C00B C00C C00A 113.81(12)
C00B C00C C00L 111.70(14)
C003 C00D H00D 109.5
C003 C00D H00E 109.5
C003 C00D H00F 109.5
H00D C00D H00E 109.5
H00D C00D H00F 109.5
H00E C00D H00F 109.5
C00B C00E H00G 109.5
C00B C00E H00H 109.5
C00B C00E H00I 109.5
H00G C00E H00H 109.5
H00G C00E H00I 109.5
H00H C00E H00I 109.5
C007 C00F H00J 109.5
C007 C00F H00K 109.5
C007 C00F H00L 109.5
H00J C00F H00K 109.5
H00J C00F H00L 109.5
H00K C00F H00L 109.5
C004 C00G H00M 109.5
C004 C00G H00N 109.5
C004 C00G H00O 109.5
H00M C00G H00N 109.5
H00M C00G H00O 109.5
H00N C00G H00O 109.5
C005 C00H H00P 109.5
C005 C00H H00Q 109.5
C005 C00H H00R 109.5
H00P C00H H00Q 109.5
H00P C00H H00R 109.5
H00Q C00H H00R 109.5
C006 C00I H00S 109.5
C006 C00I H00T 109.5
C006 C00I H00U 109.5
H00S C00I H00T 109.5
H00S C00I H00U 109.5
H00T C00I H00U 109.5
C002 C00J H00V 109.5
C002 C00J H00W 109.5
C002 C00J H00X 109.5
H00V C00J H00W 109.5
H00V C00J H00X 109.5
H00W C00J H00X 109.5
C009 C00K H00Y 109.5
C009 C00K H 109.5
C009 C00K HA 109.5
H00Y C00K H 109.5
H00Y C00K HA 109.5
H C00K HA 109.5
C00C C00L H00Z 109.5
C00C C00L HB 109.5
C00C C00L HC 109.5
H00Z C00L HB 109.5
H00Z C00L HC 109.5
HB C00L HC 109.5
C008 C00M H00 109.5
C008 C00M HD 109.5
C008 C00M HE 109.5
H00 C00M HD 109.5
H00 C00M HE 109.5
HD C00M HE 109.5

loop_
_geom_bond_atom_site_label_1
_geom_bond_atom_site_label_2
_geom_bond_distance
Co01 C002 2.0931(14)
Co01 C003 2.0386(14)
Co01 C004 2.0697(13)
Co01 C005 1.9752(14)
Co01 C006 2.0769(14)
Co01 C007 1.9802(14)
Co01 C008 2.0594(14)
Co01 C009 2.0703(14)
Co01 C00B 2.0496(15)
C002 C006 1.423(2)
C002 C008 1.428(2)
C002 C00J 1.500(2)
C003 C005 1.435(2)
C003 C00C 1.532(2)
C003 C00D 1.499(2)
C004 C008 1.439(2)
C004 C009 1.418(2)
C004 C00G 1.498(2)
C005 C007 1.435(2)
C005 C00H 1.5004(19)
C006 C009 1.4405(19)
C006 C00I 1.501(2)
C007 C00B 1.437(2)
C007 C00F 1.496(2)
C008 C00M 1.499(2)
C009 C00K 1.501(2)
C00A H00A 0.9800
C00A H00B 0.9800
C00A H00C 0.9800
C00A C00C 1.529(2)
C00B C00C 1.517(2)
C00B C00E 1.494(2)
C00C C00L 1.555(2)
C00D H00D 0.9800
C00D H00E 0.9800
C00D H00F 0.9800
C00E H00G 0.9800
C00E H00H 0.9800
C00E H00I 0.9800
C00F H00J 0.9800
C00F H00K 0.9800
C00F H00L 0.9800
C00G H00M 0.9800
C00G H00N 0.9800
C00G H00O 0.9800
C00H H00P 0.9800
C00H H00Q 0.9800
C00H H00R 0.9800
C00I H00S 0.9800
C00I H00T 0.9800
C00I H00U 0.9800
C00J H00V 0.9800
C00J H00W 0.9800
C00J H00X 0.9800
C00K H00Y 0.9800
C00K H 0.9800
C00K HA 0.9800
C00L H00Z 0.9800
C00L HB 0.9800
C00L HC 0.9800
C00M H00 0.9800
C00M HD 0.9800
C00M HE 0.9800
